data_4316468
loop_
_publ_author_name
'Jean-Claude Berthet'
'Pierre Thu\'ery'
'Michel Ephritikhine'

_publ_section_title
;
 Formation of Uranium(IV) Oxide Clusters from Uranocene [U(\h8-C8H8)2] and
 Uranyl [UO2X2] Compounds
;
_journal_name_full 'Inorganic Chemistry'
_journal_page_first 8173
_journal_page_last 8177
_journal_paper_doi 10.1021/ic101310z
_journal_volume 49
_journal_year 2010
_chemical_formula_sum 'C48 H80 F24 O42 S8 U6'
_chemical_formula_weight 3469.78
_space_group_IT_number 15
_symmetry_cell_setting monoclinic
_symmetry_space_group_name_Hall '-C 2yc'
_symmetry_space_group_name_H-M 'C 1 2/c 1'
_atom_sites_solution_hydrogens geom
_atom_sites_solution_primary direct
_atom_sites_solution_secondary difmap
_audit_creation_method SHELXL-97
_cell_angle_alpha 90.00
_cell_angle_beta 113.497(3)
_cell_angle_gamma 90.00
_cell_formula_units_Z 4
_cell_length_a 24.487(2)
_cell_length_b 15.4290(9)
_cell_length_c 25.622(3)
_cell_measurement_reflns_used 85837
_cell_measurement_temperature 100(2)
_cell_measurement_theta_max 25.68
_cell_measurement_theta_min 2.97
_cell_volume 8877.6(14)
_computing_cell_refinement 'DENZO-SMN (Otwinowski & Minor, 1997)'
_computing_data_collection 'Kappa-CCD software (Nonius B.V., 1998)'
_computing_data_reduction 'DENZO-SMN (Otwinowski & Minor, 1997)'
_computing_molecular_graphics 'SHELXTL (Sheldrick, 1999)'
_computing_publication_material 'SHELXTL (Sheldrick, 1999); PLATON (Spek, 2003)'
_computing_structure_refinement 'SHELXL-97 (Sheldrick, 1997)'
_computing_structure_solution 'SHELXS-97 (Sheldrick, 1997)'
_diffrn_ambient_temperature 100(2)
_diffrn_measured_fraction_theta_full 0.998
_diffrn_measured_fraction_theta_max 0.998
_diffrn_measurement_device_type 'Nonius Kappa-CCD area-detector diffractometer'
_diffrn_measurement_method 'one \f and four \w scans with 2\% steps'
_diffrn_radiation_monochromator graphite
_diffrn_radiation_source 'fine-focus sealed tube'
_diffrn_radiation_type MoK\a
_diffrn_radiation_wavelength 0.71073
_diffrn_reflns_av_R_equivalents 0.0823
_diffrn_reflns_av_sigmaI/netI 0.0718
_diffrn_reflns_limit_h_max 29
_diffrn_reflns_limit_h_min -29
_diffrn_reflns_limit_k_max 18
_diffrn_reflns_limit_k_min -18
_diffrn_reflns_limit_l_max 31
_diffrn_reflns_limit_l_min -31
_diffrn_reflns_number 85837
_diffrn_reflns_theta_full 25.68
_diffrn_reflns_theta_max 25.68
_diffrn_reflns_theta_min 2.97
_diffrn_standards_decay_% none
_diffrn_standards_interval_time 0
_exptl_absorpt_coefficient_mu 11.231
_exptl_absorpt_correction_T_max 0.291
_exptl_absorpt_correction_T_min 0.116
_exptl_absorpt_correction_type multi-scan
_exptl_absorpt_process_details 'SCALEPACK (Otwinowski & Minor, 1997)'
_exptl_crystal_colour 'translucent light green'
_exptl_crystal_density_diffrn 2.596
_exptl_crystal_density_meas ?
_exptl_crystal_description irregular
_exptl_crystal_F_000 6400
_exptl_crystal_size_max 0.17
_exptl_crystal_size_mid 0.15
_exptl_crystal_size_min 0.11
_refine_diff_density_max 0.946
_refine_diff_density_min -1.066
_refine_diff_density_rms 0.138
_refine_ls_extinction_method none
_refine_ls_goodness_of_fit_ref 0.814
_refine_ls_hydrogen_treatment constr
_refine_ls_matrix_type full
_refine_ls_number_parameters 578
_refine_ls_number_reflns 8429
_refine_ls_number_restraints 42
_refine_ls_restrained_S_all 0.818
_refine_ls_R_factor_all 0.0816
_refine_ls_R_factor_gt 0.0339
_refine_ls_shift/su_max 0.001
_refine_ls_shift/su_mean 0.000
_refine_ls_structure_factor_coef Fsqd
_refine_ls_weighting_details 'calc w=1/[\s^2^(Fo^2^)+(0.0270P)^2^] where P=(Fo^2^+2Fc^2^)/3'
_refine_ls_weighting_scheme calc
_refine_ls_wR_factor_gt 0.0590
_refine_ls_wR_factor_ref 0.0679
_reflns_number_gt 4922
_reflns_number_total 8429
_reflns_threshold_expression >2sigma(I)
_cod_data_source_file ic101310z_si_001_1.cif
_cod_data_source_block 2.2THF
_cod_depositor_comments
;
The following automatic conversions were performed:

'_exptl_crystal_density_meas' value 'not measured' was changed to '?'
- the value is perceived as not measured.

Automatic conversion script
Id: cif_fix_values 3008 2015-01-20 13:52:24Z robertas 
;
_cod_original_sg_symbol_H-M 'C 2/c'
_cod_database_code 4316468

loop_
_symmetry_equiv_pos_as_xyz
'x, y, z'
'-x, y, -z+1/2'
'x+1/2, y+1/2, z'
'-x+1/2, y+1/2, -z+1/2'
'-x, -y, -z'
'x, -y, z-1/2'
'-x+1/2, -y+1/2, -z'
'x+1/2, -y+1/2, z-1/2'

loop_
_atom_site_label
_atom_site_type_symbol
_atom_site_fract_x
_atom_site_fract_y
_atom_site_fract_z
_atom_site_U_iso_or_equiv
_atom_site_adp_type
_atom_site_occupancy
_atom_site_symmetry_multiplicity
_atom_site_calc_flag
_atom_site_refinement_flags
_atom_site_disorder_assembly
_atom_site_disorder_group
U1 U 0.102840(12) 0.77477(2) 0.334585(14) 0.03672(9) Uani 1 1 d . . .
U2 U 0.0000 0.94146(3) 0.2500 0.03628(13) Uani 1 2 d S . .
U3 U -0.051998(12) 0.77433(2) 0.320670(14) 0.03663(9) Uani 1 1 d . . .
U4 U 0.0000 0.60677(3) 0.2500 0.03810(13) Uani 1 2 d S . .
S1 S 0.14879(9) 1.00035(15) 0.36923(11) 0.0459(6) Uani 1 1 d . . .
S2 S 0.06662(9) 0.82329(15) 0.45776(10) 0.0419(6) Uani 1 1 d . . .
S3 S 0.20651(8) 0.72392(16) 0.26943(9) 0.0400(5) Uani 1 1 d . . .
S4 S -0.04007(10) 0.55404(15) 0.37080(11) 0.0462(6) Uani 1 1 d . . .
O1 O 0.1623(2) 0.9079(3) 0.3740(2) 0.0379(14) Uani 1 1 d . . .
O2 O 0.0946(2) 1.0206(3) 0.3197(2) 0.0431(15) Uani 1 1 d . . .
O3 O 0.1553(3) 1.0439(4) 0.4212(3) 0.0545(17) Uani 1 1 d . . .
O4 O 0.1111(2) 0.7938(3) 0.4370(2) 0.0416(15) Uani 1 1 d . . .
O5 O 0.0077(2) 0.7883(3) 0.4254(2) 0.0418(15) Uani 1 1 d . . .
O6 O 0.0687(2) 0.9135(4) 0.4715(3) 0.0501(17) Uani 1 1 d . . .
O7 O 0.1964(2) 0.7622(4) 0.3167(2) 0.0421(15) Uani 1 1 d . . .
O8 O 0.1640(2) 0.7542(3) 0.2143(2) 0.0439(16) Uani 1 1 d . . .
O9 O 0.2189(2) 0.6332(4) 0.2742(3) 0.0476(16) Uani 1 1 d . . .
O10 O -0.0678(2) 0.6393(3) 0.3659(2) 0.0403(15) Uani 1 1 d . . .
O11 O -0.0351(2) 0.5274(3) 0.3180(3) 0.0416(15) Uani 1 1 d . . .
O12 O 0.0110(2) 0.5379(4) 0.4228(3) 0.0560(18) Uani 1 1 d . . .
O13 O 0.0258(2) 0.8628(3) 0.3288(2) 0.0366(14) Uani 1 1 d . . .
O14 O 0.0279(2) 0.6903(3) 0.3295(2) 0.0351(13) Uani 1 1 d . . .
O15 O 0.0777(2) 0.8588(3) 0.2556(2) 0.0365(14) Uani 1 1 d . . .
O16 O 0.0778(2) 0.6873(3) 0.2579(2) 0.0335(13) Uani 1 1 d . . .
O17 O 0.1657(2) 0.6578(4) 0.3987(2) 0.0422(15) Uani 1 1 d . . .
O18 O -0.0293(2) 1.0604(4) 0.3025(3) 0.0467(16) Uani 1 1 d . . .
O19 O -0.0973(2) 0.8967(4) 0.3600(3) 0.0511(17) Uani 1 1 d . . .
O20 O 0.0755(2) 0.4911(4) 0.3015(3) 0.0445(15) Uani 1 1 d . . .
O21 O 0.1411(5) 0.3722(8) 0.4575(6) 0.058(4) Uani 1 1 d U . .
F1 F 0.2605(2) 1.0287(4) 0.3917(3) 0.0737(19) Uani 1 1 d . . .
F2 F 0.2015(2) 1.1313(4) 0.3466(3) 0.086(2) Uani 1 1 d . . .
F3 F 0.2049(2) 1.0166(4) 0.3031(3) 0.0736(18) Uani 1 1 d . . .
F4 F 0.0843(2) 0.6824(4) 0.5190(2) 0.0648(16) Uani 1 1 d . . .
F5 F 0.0533(2) 0.7911(4) 0.5516(2) 0.0661(16) Uani 1 1 d . . .
F6 F 0.1438(2) 0.7867(4) 0.5594(2) 0.0662(16) Uani 1 1 d . . .
F7 F 0.2911(2) 0.7475(3) 0.2335(2) 0.0598(16) Uani 1 1 d . . .
F8 F 0.32009(19) 0.7536(3) 0.3245(2) 0.0617(17) Uani 1 1 d . . .
F9 F 0.2713(2) 0.8603(3) 0.2723(2) 0.0569(15) Uani 1 1 d . . .
F10 F -0.0822(3) 0.3993(3) 0.3696(3) 0.0719(18) Uani 1 1 d . . .
F11 F -0.1494(2) 0.4972(4) 0.3302(3) 0.0684(17) Uani 1 1 d . . .
F12 F -0.1046(2) 0.4904(3) 0.4216(3) 0.0619(15) Uani 1 1 d . . .
C1 C 0.2069(4) 1.0463(7) 0.3510(5) 0.061(3) Uani 1 1 d . . .
C2 C 0.0878(4) 0.7674(7) 0.5248(4) 0.052(2) Uani 1 1 d . . .
C3 C 0.2755(3) 0.7735(6) 0.2752(4) 0.044(2) Uani 1 1 d . . .
C4 C -0.0979(4) 0.4821(6) 0.3729(5) 0.056(3) Uani 1 1 d . . .
C5 C 0.1424(3) 0.6000(6) 0.4300(4) 0.042(2) Uani 1 1 d . . .
H5A H 0.1318 0.5442 0.4112 0.051 Uiso 1 1 calc R . .
H5B H 0.1076 0.6249 0.4334 0.051 Uiso 1 1 calc R . .
C6 C 0.1937(4) 0.5909(6) 0.4884(4) 0.059(3) Uani 1 1 d . . .
H6A H 0.1939 0.6380 0.5135 0.071 Uiso 1 1 calc R . .
H6B H 0.1918 0.5361 0.5062 0.071 Uiso 1 1 calc R . .
C7 C 0.2480(4) 0.5948(7) 0.4733(5) 0.066(3) Uani 1 1 d . . .
H7A H 0.2832 0.6134 0.5057 0.079 Uiso 1 1 calc R . .
H7B H 0.2557 0.5390 0.4602 0.079 Uiso 1 1 calc R . .
C8 C 0.2299(3) 0.6605(7) 0.4268(4) 0.061(3) Uani 1 1 d . . .
H8A H 0.2430 0.7178 0.4423 0.073 Uiso 1 1 calc R . .
H8B H 0.2477 0.6470 0.4000 0.073 Uiso 1 1 calc R . .
C9 C -0.0017(4) 1.0678(6) 0.3657(4) 0.045(2) Uani 1 1 d . . .
H9A H 0.0302 1.0260 0.3823 0.054 Uiso 1 1 calc R . .
H9B H -0.0309 1.0596 0.3820 0.054 Uiso 1 1 calc R . .
C10 C 0.0216(4) 1.1585(6) 0.3740(4) 0.054(3) Uani 1 1 d . . .
H10A H 0.0595 1.1617 0.3704 0.065 Uiso 1 1 calc R . .
H10B H 0.0264 1.1805 0.4111 0.065 Uiso 1 1 calc R . .
C11 C -0.0273(4) 1.2096(6) 0.3256(4) 0.060(3) Uani 1 1 d . . .
H11A H -0.0544 1.2375 0.3394 0.072 Uiso 1 1 calc R . .
H11B H -0.0096 1.2534 0.3100 0.072 Uiso 1 1 calc R . .
C12 C -0.0593(4) 1.1426(5) 0.2813(5) 0.056(3) Uani 1 1 d . . .
H12A H -0.1008 1.1391 0.2758 0.068 Uiso 1 1 calc R . .
H12B H -0.0574 1.1572 0.2453 0.068 Uiso 1 1 calc R . .
C13 C -0.0921(4) 0.9086(7) 0.4175(5) 0.061(3) Uani 1 1 d . . .
H13A H -0.0547 0.9369 0.4400 0.073 Uiso 1 1 calc R . .
H13B H -0.0933 0.8531 0.4347 0.073 Uiso 1 1 calc R . .
C14 C -0.1429(6) 0.9633(8) 0.4152(6) 0.093(4) Uani 1 1 d U . .
H14A H -0.1733 0.9276 0.4196 0.111 Uiso 1 1 calc R . .
H14B H -0.1295 1.0057 0.4457 0.111 Uiso 1 1 calc R . .
C15 C -0.1672(6) 1.0077(8) 0.3592(7) 0.102(4) Uani 1 1 d U . .
H15A H -0.1528 1.0668 0.3625 0.123 Uiso 1 1 calc R . .
H15B H -0.2104 1.0084 0.3435 0.123 Uiso 1 1 calc R . .
C16 C -0.1430(4) 0.9500(6) 0.3203(4) 0.054(3) Uani 1 1 d . . .
H16A H -0.1746 0.9148 0.2937 0.065 Uiso 1 1 calc R . .
H16B H -0.1269 0.9867 0.2991 0.065 Uiso 1 1 calc R . .
C17 C 0.0635(4) 0.4097(6) 0.3220(5) 0.058(3) Uani 1 1 d . . .
H17A H 0.0247 0.3877 0.2970 0.069 Uiso 1 1 calc R . .
H17B H 0.0643 0.4160 0.3600 0.069 Uiso 1 1 calc R . .
C18 C 0.1115(4) 0.3507(7) 0.3225(5) 0.080(4) Uani 1 1 d . . .
H18A H 0.1007 0.3223 0.2860 0.096 Uiso 1 1 calc R . .
H18B H 0.1200 0.3069 0.3519 0.096 Uiso 1 1 calc R . .
C19 C 0.1648(4) 0.4110(6) 0.3351(4) 0.056(3) Uani 1 1 d . . .
H19A H 0.1848 0.4231 0.3755 0.067 Uiso 1 1 calc R . .
H19B H 0.1932 0.3869 0.3214 0.067 Uiso 1 1 calc R . .
C20 C 0.1351(4) 0.4902(6) 0.3023(4) 0.052(3) Uani 1 1 d . . .
H20A H 0.1567 0.5420 0.3206 0.062 Uiso 1 1 calc R . .
H20B H 0.1333 0.4875 0.2638 0.062 Uiso 1 1 calc R . .
C21 C 0.1818(8) 0.3084(11) 0.4848(8) 0.114(6) Uani 1 1 d U . .
H21A H 0.1867 0.2721 0.4561 0.136 Uiso 1 1 calc R . .
H21B H 0.2199 0.3360 0.5060 0.136 Uiso 1 1 calc R . .
C22 C 0.1689(6) 0.2557(9) 0.5214(7) 0.085(5) Uani 1 1 d U . .
H22A H 0.2036 0.2453 0.5563 0.102 Uiso 1 1 calc R . .
H22B H 0.1522 0.2008 0.5039 0.102 Uiso 1 1 calc R . .
C23 C 0.1239(7) 0.3101(9) 0.5317(7) 0.088(5) Uani 1 1 d U . .
H23A H 0.0933 0.2750 0.5364 0.106 Uiso 1 1 calc R . .
H23B H 0.1422 0.3472 0.5647 0.106 Uiso 1 1 calc R . .
C24 C 0.1011(7) 0.3585(10) 0.4804(7) 0.092(5) Uani 1 1 d U . .
H24A H 0.0871 0.4141 0.4879 0.110 Uiso 1 1 calc R . .
H24B H 0.0671 0.3281 0.4530 0.110 Uiso 1 1 calc R . .

loop_
_atom_site_aniso_label
_atom_site_aniso_U_11
_atom_site_aniso_U_22
_atom_site_aniso_U_33
_atom_site_aniso_U_23
_atom_site_aniso_U_13
_atom_site_aniso_U_12
U1 0.02960(15) 0.04171(18) 0.0358(2) 0.00213(18) 0.00988(13) -0.00019(16)
U2 0.0320(2) 0.0370(3) 0.0364(3) 0.000 0.0101(2) 0.000
U3 0.03026(15) 0.04201(17) 0.03580(19) -0.00076(18) 0.01125(13) -0.00112(16)
U4 0.0329(2) 0.0388(3) 0.0410(3) 0.000 0.0130(2) 0.000
S1 0.0392(12) 0.0429(13) 0.0467(16) -0.0015(12) 0.0076(11) -0.0047(10)
S2 0.0365(12) 0.0507(14) 0.0360(15) -0.0006(11) 0.0120(10) -0.0017(10)
S3 0.0295(10) 0.0471(12) 0.0420(14) 0.0028(13) 0.0128(9) -0.0004(11)
S4 0.0445(13) 0.0471(14) 0.0480(16) 0.0047(12) 0.0195(12) -0.0043(11)
O1 0.032(3) 0.041(3) 0.038(4) 0.003(3) 0.011(3) -0.003(2)
O2 0.038(3) 0.046(4) 0.033(4) -0.003(3) 0.001(3) -0.003(3)
O3 0.054(4) 0.057(4) 0.043(4) -0.002(3) 0.009(3) 0.002(3)
O4 0.036(3) 0.054(4) 0.037(4) 0.008(3) 0.016(3) 0.006(3)
O5 0.032(3) 0.047(4) 0.040(4) -0.004(3) 0.007(3) -0.002(3)
O6 0.052(4) 0.037(4) 0.059(5) -0.008(3) 0.021(3) -0.005(3)
O7 0.031(3) 0.055(4) 0.040(4) 0.001(3) 0.014(3) 0.001(3)
O8 0.031(3) 0.054(4) 0.042(4) -0.006(3) 0.010(3) 0.001(2)
O9 0.048(4) 0.040(3) 0.053(5) 0.009(3) 0.019(3) 0.008(3)
O10 0.041(3) 0.037(3) 0.038(4) 0.006(3) 0.010(3) 0.000(3)
O11 0.047(3) 0.041(3) 0.041(4) 0.000(3) 0.024(3) -0.006(3)
O12 0.044(4) 0.068(5) 0.048(5) 0.008(3) 0.010(3) 0.011(3)
O13 0.034(3) 0.038(3) 0.033(4) 0.000(3) 0.007(3) 0.004(3)
O14 0.028(3) 0.044(3) 0.033(4) 0.002(3) 0.012(2) -0.007(2)
O15 0.028(3) 0.033(3) 0.043(4) 0.003(3) 0.009(3) 0.002(2)
O16 0.036(3) 0.037(3) 0.029(3) 0.004(3) 0.015(3) 0.007(2)
O17 0.033(3) 0.052(4) 0.037(4) 0.009(3) 0.008(3) 0.001(3)
O18 0.045(3) 0.046(4) 0.044(4) 0.000(3) 0.012(3) 0.005(3)
O19 0.041(3) 0.049(4) 0.058(5) -0.007(3) 0.013(3) 0.011(3)
O20 0.042(3) 0.044(4) 0.046(4) 0.005(3) 0.015(3) 0.002(3)
O21 0.055(6) 0.066(7) 0.059(7) 0.027(6) 0.029(6) 0.038(6)
F1 0.037(3) 0.104(5) 0.066(5) 0.022(4) 0.005(3) -0.014(3)
F2 0.073(4) 0.065(4) 0.101(6) 0.026(4) 0.013(4) -0.021(3)
F3 0.062(4) 0.101(5) 0.060(5) 0.005(4) 0.027(3) -0.011(3)
F4 0.078(4) 0.070(4) 0.052(4) 0.018(4) 0.031(3) 0.002(4)
F5 0.061(3) 0.096(5) 0.048(4) -0.002(3) 0.029(3) 0.008(3)
F6 0.039(3) 0.111(5) 0.038(3) 0.009(3) 0.004(2) -0.003(3)
F7 0.045(3) 0.082(5) 0.062(4) 0.001(3) 0.031(3) -0.005(2)
F8 0.031(2) 0.091(5) 0.056(4) 0.015(3) 0.010(2) -0.003(2)
F9 0.053(3) 0.046(3) 0.073(4) -0.003(3) 0.026(3) -0.009(3)
F10 0.106(5) 0.037(3) 0.103(5) -0.001(3) 0.074(4) -0.005(3)
F11 0.059(4) 0.080(4) 0.064(5) -0.003(3) 0.023(3) -0.017(3)
F12 0.081(4) 0.052(3) 0.068(4) 0.002(3) 0.045(3) -0.011(3)
C1 0.056(7) 0.068(8) 0.053(8) 0.004(6) 0.014(6) -0.005(5)
C2 0.043(5) 0.067(7) 0.044(6) 0.009(7) 0.014(5) 0.006(6)
C3 0.031(4) 0.052(5) 0.044(6) -0.004(6) 0.010(4) -0.006(5)
C4 0.065(7) 0.043(6) 0.061(8) -0.003(5) 0.025(6) 0.001(5)
C5 0.038(5) 0.052(6) 0.035(6) 0.010(4) 0.013(4) 0.000(4)
C6 0.062(6) 0.065(7) 0.045(7) 0.011(5) 0.017(5) 0.009(5)
C7 0.049(6) 0.081(8) 0.056(8) 0.025(6) 0.009(5) 0.010(5)
C8 0.023(5) 0.086(8) 0.062(8) 0.016(6) 0.003(5) 0.009(5)
C9 0.046(5) 0.048(6) 0.040(6) 0.003(5) 0.015(5) 0.007(4)
C10 0.054(6) 0.055(6) 0.058(7) -0.028(5) 0.026(5) -0.010(5)
C11 0.066(6) 0.040(6) 0.072(8) 0.002(5) 0.025(6) 0.002(5)
C12 0.061(6) 0.035(5) 0.070(8) 0.001(5) 0.023(6) 0.009(5)
C13 0.047(6) 0.083(8) 0.054(8) -0.003(6) 0.019(5) -0.010(5)
C14 0.100(7) 0.106(8) 0.100(8) -0.023(6) 0.068(6) 0.006(6)
C15 0.080(7) 0.076(7) 0.150(9) 0.021(7) 0.044(7) 0.025(6)
C16 0.040(5) 0.053(6) 0.061(8) 0.003(5) 0.011(5) -0.007(4)
C17 0.054(6) 0.044(6) 0.072(8) 0.020(5) 0.022(6) 0.008(5)
C18 0.074(8) 0.054(7) 0.108(11) 0.000(7) 0.032(7) 0.002(6)
C19 0.055(6) 0.062(7) 0.052(7) -0.013(5) 0.025(5) 0.016(5)
C20 0.046(5) 0.056(6) 0.053(7) 0.014(5) 0.020(5) 0.011(5)
C21 0.121(9) 0.125(10) 0.103(10) 0.003(8) 0.053(8) 0.013(8)
C22 0.079(7) 0.081(8) 0.107(9) 0.024(7) 0.049(7) -0.005(6)
C23 0.110(8) 0.076(8) 0.097(9) 0.010(7) 0.061(7) 0.006(7)
C24 0.093(8) 0.086(8) 0.083(9) 0.001(7) 0.021(7) 0.003(7)

loop_
_atom_type_symbol
_atom_type_description
_atom_type_scat_dispersion_real
_atom_type_scat_dispersion_imag
_atom_type_scat_source
C C 0.0033 0.0016 'International Tables Vol C Tables 4.2.6.8 and 6.1.1.4'
H H 0.0000 0.0000 'International Tables Vol C Tables 4.2.6.8 and 6.1.1.4'
O O 0.0106 0.0060 'International Tables Vol C Tables 4.2.6.8 and 6.1.1.4'
F F 0.0171 0.0103 'International Tables Vol C Tables 4.2.6.8 and 6.1.1.4'
S S 0.1246 0.1234 'International Tables Vol C Tables 4.2.6.8 and 6.1.1.4'
U U -9.6767 9.6646 'International Tables Vol C Tables 4.2.6.8 and 6.1.1.4'

loop_
_geom_angle_atom_site_label_1
_geom_angle_atom_site_label_2
_geom_angle_atom_site_label_3
_geom_angle
_geom_angle_site_symmetry_1
_geom_angle_site_symmetry_3
_geom_angle_publ_flag
O14 U1 O16 70.4(2) . . ?
O14 U1 O15 111.08(19) . . ?
O16 U1 O15 71.53(18) . . ?
O14 U1 O13 72.66(17) . . ?
O16 U1 O13 111.62(19) . . ?
O15 U1 O13 71.25(19) . . ?
O14 U1 O1 148.02(19) . . ?
O16 U1 O1 139.40(19) . . ?
O15 U1 O1 78.32(18) . . ?
O13 U1 O1 82.52(17) . . ?
O14 U1 O17 83.87(18) . . ?
O16 U1 O17 91.27(19) . . ?
O15 U1 O17 150.48(19) . . ?
O13 U1 O17 138.3(2) . . ?
O1 U1 O17 102.76(18) . . ?
O14 U1 O7 137.53(19) . . ?
O16 U1 O7 75.32(18) . . ?
O15 U1 O7 79.92(18) . . ?
O13 U1 O7 145.43(19) . . ?
O1 U1 O7 73.14(17) . . ?
O17 U1 O7 72.44(18) . . ?
O14 U1 O4 81.57(19) . . ?
O16 U1 O4 147.26(18) . . ?
O15 U1 O4 136.74(18) . . ?
O13 U1 O4 74.02(18) . . ?
O1 U1 O4 72.27(18) . . ?
O17 U1 O4 68.65(18) . . ?
O7 U1 O4 119.25(17) . . ?
U2 U1 U4 89.914(11) . . ?
U2 U1 U3 60.059(9) . 2 ?
U4 U1 U3 60.016(9) . 2 ?
U3 U1 U3 90.218(10) . 2 ?
O13 U2 O13 113.7(3) 2 . ?
O13 U2 O15 70.98(19) 2 . ?
O13 U2 O15 72.9(2) . . ?
O13 U2 O15 72.9(2) 2 2 ?
O13 U2 O15 70.98(19) . 2 ?
O15 U2 O15 110.8(3) . 2 ?
O13 U2 O18 87.23(19) 2 2 ?
O13 U2 O18 146.91(18) . 2 ?
O15 U2 O18 91.88(19) . 2 ?
O15 U2 O18 141.87(19) 2 2 ?
O13 U2 O18 146.90(18) 2 . ?
O13 U2 O18 87.22(19) . . ?
O15 U2 O18 141.88(19) . . ?
O15 U2 O18 91.88(19) 2 . ?
O18 U2 O18 87.6(3) 2 . ?
O13 U2 O2 137.23(19) 2 . ?
O13 U2 O2 77.29(18) . . ?
O15 U2 O2 73.89(18) . . ?
O15 U2 O2 144.2(2) 2 . ?
O18 U2 O2 70.22(18) 2 . ?
O18 U2 O2 70.12(17) . . ?
O13 U2 O2 77.28(18) 2 2 ?
O13 U2 O2 137.23(19) . 2 ?
O15 U2 O2 144.2(2) . 2 ?
O15 U2 O2 73.89(18) 2 2 ?
O18 U2 O2 70.11(17) 2 2 ?
O18 U2 O2 70.22(18) . 2 ?
O2 U2 O2 123.9(2) . 2 ?
U1 U2 U1 90.309(16) 2 . ?
U1 U2 U3 60.199(11) . . ?
U3 U2 U3 90.378(16) 2 . ?
O15 U3 O13 70.28(18) 2 . ?
O15 U3 O14 110.6(2) 2 . ?
O13 U3 O14 71.30(16) . . ?
O15 U3 O16 71.87(18) 2 2 ?
O13 U3 O16 111.0(2) . 2 ?
O14 U3 O16 71.26(18) . 2 ?
O15 U3 O10 149.24(18) 2 . ?
O13 U3 O10 137.47(18) . . ?
O14 U3 O10 76.42(18) . . ?
O16 U3 O10 83.06(19) 2 . ?
O15 U3 O5 137.12(18) 2 . ?
O13 U3 O5 75.05(19) . . ?
O14 U3 O5 80.31(18) . . ?
O16 U3 O5 146.33(18) 2 . ?
O10 U3 O5 72.83(17) . . ?
O15 U3 O8 82.77(18) 2 2 ?
O13 U3 O8 148.03(17) . 2 ?
O14 U3 O8 136.67(17) . 2 ?
O16 U3 O8 74.78(18) 2 2 ?
O10 U3 O8 73.46(17) . 2 ?
O5 U3 O8 118.40(18) . 2 ?
O15 U3 O19 84.2(2) 2 . ?
O13 U3 O19 90.02(18) . . ?
O14 U3 O19 149.26(19) . . ?
O16 U3 O19 139.38(18) 2 . ?
O10 U3 O19 105.0(2) . . ?
O5 U3 O19 71.19(18) . . ?
O8 U3 O19 69.93(18) 2 . ?
U2 U3 U1 59.741(9) . . ?
U2 U3 U4 89.694(11) . . ?
U1 U3 U4 59.955(8) . . ?
U1 U3 U1 89.780(10) . 2 ?
O16 U4 O16 111.8(3) . 2 ?
O16 U4 O14 70.08(19) . . ?
O16 U4 O14 72.83(18) 2 . ?
O16 U4 O14 72.83(18) . 2 ?
O16 U4 O14 70.08(19) 2 2 ?
O14 U4 O14 110.9(3) . 2 ?
O16 U4 O20 150.1(2) . 2 ?
O16 U4 O20 85.66(18) 2 2 ?
O14 U4 O20 139.77(19) . 2 ?
O14 U4 O20 92.08(19) 2 2 ?
O16 U4 O20 85.66(18) . . ?
O16 U4 O20 150.1(2) 2 . ?
O14 U4 O20 92.08(19) . . ?
O14 U4 O20 139.77(19) 2 . ?
O20 U4 O20 90.3(3) 2 . ?
O16 U4 O11 136.10(19) . . ?
O16 U4 O11 79.61(19) 2 . ?
O14 U4 O11 73.88(18) . . ?
O14 U4 O11 145.46(17) 2 . ?
O20 U4 O11 68.96(19) 2 . ?
O20 U4 O11 71.31(18) . . ?
O16 U4 O11 79.61(19) . 2 ?
O16 U4 O11 136.10(19) 2 2 ?
O14 U4 O11 145.46(17) . 2 ?
O14 U4 O11 73.89(18) 2 2 ?
O20 U4 O11 71.31(18) 2 2 ?
O20 U4 O11 68.96(19) . 2 ?
O11 U4 O11 122.4(2) . 2 ?
U1 U4 U1 89.863(16) 2 . ?
U1 U4 U3 60.028(11) . . ?
U3 U4 U3 90.232(16) 2 . ?
O3 S1 O1 116.1(4) . . ?
O3 S1 O2 115.6(4) . . ?
O1 S1 O2 112.3(3) . . ?
O3 S1 C1 104.3(5) . . ?
O1 S1 C1 103.3(4) . . ?
O2 S1 C1 103.1(4) . . ?
O6 S2 O5 115.6(3) . . ?
O6 S2 O4 115.6(4) . . ?
O5 S2 O4 113.1(3) . . ?
O6 S2 C2 105.2(5) . . ?
O5 S2 C2 102.1(4) . . ?
O4 S2 C2 103.0(4) . . ?
O9 S3 O7 115.4(4) . . ?
O9 S3 O8 116.3(4) . . ?
O7 S3 O8 112.5(3) . . ?
O9 S3 C3 104.4(4) . . ?
O7 S3 C3 103.0(4) . . ?
O8 S3 C3 103.1(4) . . ?
O12 S4 O10 115.9(4) . . ?
O12 S4 O11 116.4(4) . . ?
O10 S4 O11 112.4(4) . . ?
O12 S4 C4 105.5(5) . . ?
O10 S4 C4 102.2(4) . . ?
O11 S4 C4 102.0(4) . . ?
S1 O1 U1 134.2(3) . . ?
S1 O2 U2 138.6(3) . . ?
S2 O4 U1 129.9(3) . . ?
S2 O5 U3 131.8(3) . . ?
S3 O7 U1 130.7(3) . . ?
S3 O8 U3 129.4(3) . 2 ?
S4 O10 U3 129.7(3) . . ?
S4 O11 U4 132.3(3) . . ?
U2 O13 U1 108.2(2) . . ?
U2 O13 U3 108.6(2) . . ?
U1 O13 U3 106.8(2) . . ?
U1 O14 U4 109.5(2) . . ?
U1 O14 U3 109.2(2) . . ?
U4 O14 U3 107.1(2) . . ?
U3 O15 U2 110.0(2) 2 . ?
U3 O15 U1 109.3(2) 2 . ?
U2 O15 U1 107.6(2) . . ?
U4 O16 U1 109.9(2) . . ?
U4 O16 U3 108.8(2) . 2 ?
U1 O16 U3 107.3(2) . 2 ?
C8 O17 C5 109.2(6) . . ?
C8 O17 U1 124.5(5) . . ?
C5 O17 U1 121.8(4) . . ?
C12 O18 C9 106.4(7) . . ?
C12 O18 U2 129.6(6) . . ?
C9 O18 U2 121.9(4) . . ?
C16 O19 C13 112.2(7) . . ?
C16 O19 U3 118.5(6) . . ?
C13 O19 U3 127.9(5) . . ?
C17 O20 C20 109.8(6) . . ?
C17 O20 U4 126.4(5) . . ?
C20 O20 U4 122.4(5) . . ?
C24 O21 C21 100.0(13) . . ?
F3 C1 F2 107.9(10) . . ?
F3 C1 F1 108.7(9) . . ?
F2 C1 F1 107.6(8) . . ?
F3 C1 S1 111.8(7) . . ?
F2 C1 S1 110.5(7) . . ?
F1 C1 S1 110.3(8) . . ?
F4 C2 F6 107.6(8) . . ?
F4 C2 F5 107.6(8) . . ?
F6 C2 F5 106.9(8) . . ?
F4 C2 S2 112.7(7) . . ?
F6 C2 S2 110.8(7) . . ?
F5 C2 S2 111.0(7) . . ?
F8 C3 F7 107.6(7) . . ?
F8 C3 F9 107.3(7) . . ?
F7 C3 F9 107.3(7) . . ?
F8 C3 S3 111.4(6) . . ?
F7 C3 S3 111.4(6) . . ?
F9 C3 S3 111.7(6) . . ?
F11 C4 F12 109.1(8) . . ?
F11 C4 F10 108.6(8) . . ?
F12 C4 F10 107.2(8) . . ?
F11 C4 S4 111.4(7) . . ?
F12 C4 S4 111.0(7) . . ?
F10 C4 S4 109.4(7) . . ?
O17 C5 C6 104.2(6) . . ?
C7 C6 C5 101.9(8) . . ?
C8 C7 C6 102.7(7) . . ?
O17 C8 C7 107.2(7) . . ?
O18 C9 C10 102.1(7) . . ?
C9 C10 C11 103.5(7) . . ?
C12 C11 C10 105.0(7) . . ?
O18 C12 C11 106.4(8) . . ?
O19 C13 C14 107.5(9) . . ?
C15 C14 C13 108.0(10) . . ?
C14 C15 C16 103.7(9) . . ?
O19 C16 C15 104.7(9) . . ?
O20 C17 C18 105.2(8) . . ?
C17 C18 C19 103.7(8) . . ?
C20 C19 C18 101.2(8) . . ?
O20 C20 C19 106.1(7) . . ?
C22 C21 O21 117.0(15) . . ?
C21 C22 C23 100.2(13) . . ?
C24 C23 C22 100.4(14) . . ?
C23 C24 O21 113.5(14) . . ?

loop_
_geom_bond_atom_site_label_1
_geom_bond_atom_site_label_2
_geom_bond_distance
_geom_bond_site_symmetry_2
_geom_bond_publ_flag
U1 O14 2.211(5) . ?
U1 O16 2.257(5) . ?
U1 O15 2.273(6) . ?
U1 O13 2.281(5) . ?
U1 O1 2.488(5) . ?
U1 O17 2.512(5) . ?
U1 O7 2.518(5) . ?
U1 O4 2.566(6) . ?
U2 O13 2.220(6) 2 ?
U2 O13 2.220(6) . ?
U2 O15 2.246(5) . ?
U2 O15 2.246(5) 2 ?
U2 O18 2.543(6) 2 ?
U2 O18 2.543(6) . ?
U2 O2 2.598(5) . ?
U2 O2 2.598(5) 2 ?
U3 O15 2.220(6) 2 ?
U3 O13 2.284(5) . ?
U3 O14 2.283(5) . ?
U3 O16 2.290(5) 2 ?
U3 O10 2.489(5) . ?
U3 O5 2.501(5) . ?
U3 O8 2.542(5) 2 ?
U3 O19 2.589(6) . ?
U4 O16 2.214(5) . ?
U4 O16 2.214(5) 2 ?
U4 O14 2.273(6) . ?
U4 O14 2.273(6) 2 ?
U4 O20 2.530(5) 2 ?
U4 O20 2.530(5) . ?
U4 O11 2.542(6) . ?
U4 O11 2.542(6) 2 ?
S1 O3 1.441(7) . ?
S1 O1 1.458(5) . ?
S1 O2 1.458(5) . ?
S1 C1 1.810(11) . ?
S2 O6 1.432(6) . ?
S2 O5 1.452(5) . ?
S2 O4 1.463(6) . ?
S2 C2 1.804(10) . ?
S3 O9 1.427(6) . ?
S3 O7 1.453(6) . ?
S3 O8 1.457(6) . ?
S3 C3 1.806(8) . ?
S4 O12 1.440(6) . ?
S4 O10 1.464(6) . ?
S4 O11 1.466(6) . ?
S4 C4 1.817(10) . ?
O8 U3 2.542(5) 2 ?
O15 U3 2.220(6) 2 ?
O16 U3 2.290(5) 2 ?
O17 C8 1.445(9) . ?
O17 C5 1.460(9) . ?
O18 C12 1.457(10) . ?
O18 C9 1.488(10) . ?
O19 C16 1.433(10) . ?
O19 C13 1.439(11) . ?
O20 C17 1.438(10) . ?
O20 C20 1.450(9) . ?
O21 C24 1.345(18) . ?
O21 C21 1.377(18) . ?
F1 C1 1.339(11) . ?
F2 C1 1.319(11) . ?
F3 C1 1.292(12) . ?
F4 C2 1.318(11) . ?
F5 C2 1.337(10) . ?
F6 C2 1.335(10) . ?
F7 C3 1.332(10) . ?
F8 C3 1.336(9) . ?
F9 C3 1.342(10) . ?
F10 C4 1.345(10) . ?
F11 C4 1.319(11) . ?
F12 C4 1.328(11) . ?
C5 C6 1.529(11) . ?
C6 C7 1.526(13) . ?
C7 C8 1.491(12) . ?
C9 C10 1.494(11) . ?
C10 C11 1.552(12) . ?
C11 C12 1.504(12) . ?
C13 C14 1.484(13) . ?
C14 C15 1.482(17) . ?
C15 C16 1.616(16) . ?
C17 C18 1.483(12) . ?
C18 C19 1.530(12) . ?
C19 C20 1.498(11) . ?
C21 C22 1.370(19) . ?
C22 C23 1.488(17) . ?
C23 C24 1.419(18) . ?
